data_7711891
loop_
_publ_author_name
'Fernando, Selwin'
'Landrini, Martina'
'Macchioni, Alceo'
'Hughes, David L.'
'Budzelaar, Peter H. M.'
'Rocchigiani, Luca'

_publ_section_title
;
 Tweaking the bridge in metallocene Zr(IV)/W(IV) bimetallic hydrides.
;
_journal_issue 2
_journal_name_full 'Dalton transactions (Cambridge, England : 2003)'
_journal_page_first 394
_journal_page_last 408
_journal_paper_doi 10.1039/d2dt03833a
_journal_volume 52
_journal_year 2023
_chemical_absolute_configuration ad
_chemical_formula_moiety 'W Zr2 C30 H31, C24 B F20, W0.02 Zr0.04'
_chemical_formula_structural 'W(C5H4)2-H2-(ZrCp2)2H] [B(C6F5)4], 0.02(WZr2)'
_chemical_formula_sum 'C54 H31 B F20 W1.02 Zr2.04'
_chemical_formula_weight 1443.48
_space_group_crystal_system monoclinic
_space_group_IT_number 7
_space_group_name_Hall 'P -2yc'
_space_group_name_H-M_alt 'P 1 c 1'
_atom_sites_solution_hydrogens mixed
_atom_sites_solution_primary dual
_atom_sites_solution_secondary difmap
_audit_creation_method SHELXL-2018/3
_audit_update_record
;
2022-12-06 deposited with the CCDC.	2022-12-08 downloaded from the CCDC.
;
_cell_angle_alpha 90
_cell_angle_beta 96.9574(12)
_cell_angle_gamma 90
_cell_formula_units_Z 2
_cell_length_a 14.85184(19)
_cell_length_b 8.23727(11)
_cell_length_c 19.3940(2)
_cell_measurement_reflns_used 44385
_cell_measurement_temperature 293(2)
_cell_measurement_theta_max 32.5700
_cell_measurement_theta_min 2.1050
_cell_volume 2355.16(5)
_computing_cell_refinement 'CrysAlisPro 1.171.41.93a (Rigaku OD, 2020)'
_computing_data_collection 'CrysAlisPro 1.171.41.93a (Rigaku OD, 2020)'
_computing_data_reduction 'CrysAlisPro 1.171.41.93a (Rigaku OD, 2020)'
_computing_molecular_graphics 'ORTEP (Johnson, 1976 and Farrugia, 2012)'
_computing_publication_material 'SHELXL-2018/3 (Sheldrick, 2015b) and WINGX (Farrugia, 2012)'
_computing_structure_refinement 'SHELXL-2018/3 (Sheldrick, 2015b)'
_computing_structure_solution 'SHELXT (Sheldrick, 2015a)'
_diffrn_ambient_temperature 293(2)
_diffrn_detector 'Hybrid Pixel Array Detector'
_diffrn_detector_area_resol_mean 10.0000
_diffrn_measured_fraction_theta_full 1.000
_diffrn_measured_fraction_theta_max 1.000
_diffrn_measurement_device 'four-circle diffractometer'
_diffrn_measurement_device_type 'XtaLAB AFC12 (RCD3): Kappa single'
_diffrn_radiation_monochromator mirror
_diffrn_radiation_probe x-ray
_diffrn_radiation_type MoK\a
_diffrn_radiation_wavelength 0.71075
_diffrn_reflns_av_R_equivalents 0.0275
_diffrn_reflns_av_unetI/netI 0.0215
_diffrn_reflns_Laue_measured_fraction_full 1.000
_diffrn_reflns_Laue_measured_fraction_max 1.000
_diffrn_reflns_limit_h_max 20
_diffrn_reflns_limit_h_min -20
_diffrn_reflns_limit_k_max 11
_diffrn_reflns_limit_k_min -11
_diffrn_reflns_limit_l_max 26
_diffrn_reflns_limit_l_min -26
_diffrn_reflns_number 58496
_diffrn_reflns_point_group_measured_fraction_full 0.999
_diffrn_reflns_point_group_measured_fraction_max 0.988
_diffrn_reflns_theta_full 25.242
_diffrn_reflns_theta_max 28.999
_diffrn_reflns_theta_min 2.116
_diffrn_source 'Rotating-anode X-ray tube'
_diffrn_source_type 'Rigaku (Mo) X-ray Source'
_exptl_absorpt_coefficient_mu 3.042
_exptl_absorpt_correction_T_max 1.00000
_exptl_absorpt_correction_T_min 0.69489
_exptl_absorpt_correction_type multi-scan
_exptl_absorpt_process_details
;
CrysAlisPro 1.171.41.93a (Rigaku Oxford Diffraction, 2020)
Empirical absorption correction using spherical harmonics,
implemented in SCALE3 ABSPACK scaling algorithm.
;
_exptl_crystal_colour orange
_exptl_crystal_density_diffrn 2.035
_exptl_crystal_description block
_exptl_crystal_F_000 1394
_exptl_crystal_size_max 0.110
_exptl_crystal_size_mid 0.100
_exptl_crystal_size_min 0.080
_refine_diff_density_max 0.765
_refine_diff_density_min -0.381
_refine_diff_density_rms 0.074
_refine_ls_abs_structure_details
;
 Flack x determined using 5885 quotients [(I+)-(I-)]/[(I+)+(I-)]
 (Parsons, Flack and Wagner, Acta Cryst. B69 (2013) 249-259).
;
_refine_ls_abs_structure_Flack -0.0005(13)
_refine_ls_extinction_method none
_refine_ls_goodness_of_fit_ref 1.042
_refine_ls_hydrogen_treatment mixed
_refine_ls_matrix_type full
_refine_ls_number_parameters 716
_refine_ls_number_reflns 12379
_refine_ls_number_restraints 2
_refine_ls_restrained_S_all 1.042
_refine_ls_R_factor_all 0.0186
_refine_ls_R_factor_gt 0.0181
_refine_ls_shift/su_max 0.003
_refine_ls_shift/su_mean 0.000
_refine_ls_structure_factor_coef Fsqd
_refine_ls_weighting_details 'w=1/[\s^2^(Fo^2^)+(0.0252P)^2^+0.8750P] where P=(Fo^2^+2Fc^2^)/3'
_refine_ls_weighting_scheme calc
_refine_ls_wR_factor_gt 0.0432
_refine_ls_wR_factor_ref 0.0434
_reflns_Friedel_coverage 0.974
_reflns_Friedel_fraction_full 0.999
_reflns_Friedel_fraction_max 0.976
_reflns_number_gt 12232
_reflns_number_total 12379
_reflns_threshold_expression 'I > 2\s(I)'
_cod_data_source_file d2dt03833a3.cif
_cod_data_source_block lucar21-2021ncs0040r1z
_cod_depositor_comments 'Adding full bibliography for 7711889--7711894.cif.'
_cod_original_sg_symbol_H-M 'P c'
_cod_database_code 7711891
_shelx_shelxl_version_number 2018/3
_shelx_space_group_comment
;
The symmetry employed for this shelxl refinement is uniquely defined
by the following loop, which should always be used as a source of
symmetry information in preference to the above space-group names.
They are only intended as comments.
;

loop_
_space_group_symop_operation_xyz
'x, y, z'
'x, -y, z+1/2'

loop_
_atom_site_label
_atom_site_type_symbol
_atom_site_fract_x
_atom_site_fract_y
_atom_site_fract_z
_atom_site_U_iso_or_equiv
_atom_site_adp_type
_atom_site_occupancy
_atom_site_site_symmetry_order
_atom_site_calc_flag
_atom_site_refinement_flags_posn
_atom_site_refinement_flags_adp
_atom_site_refinement_flags_occupancy
_atom_site_disorder_assembly
_atom_site_disorder_group
W1 W 0.89048(2) 0.97019(2) 0.66935(2) 0.01445(3) Uani 1 1 d . . . A 1
C1 C 0.9266(2) 0.8625(5) 0.57148(19) 0.0190(7) Uani 1 1 d . . . A 1
C2 C 0.9566(3) 1.0312(5) 0.5728(2) 0.0250(9) Uani 1 1 d . . . A 1
H2 H 0.933525 1.111117 0.541669 0.030 Uiso 1 1 calc R U . A 1
C3 C 1.0260(3) 1.0550(6) 0.6285(2) 0.0313(10) Uani 1 1 d . . . A 1
H3 H 1.055313 1.152545 0.640464 0.038 Uiso 1 1 calc R U . A 1
C4 C 1.0433(3) 0.9050(6) 0.6627(2) 0.0314(9) Uani 1 1 d . . . A 1
H4 H 1.085493 0.886995 0.701368 0.038 Uiso 1 1 calc R U . A 1
C5 C 0.9852(2) 0.7864(5) 0.6279(2) 0.0260(8) Uani 1 1 d . . . A 1
H5 H 0.984719 0.676866 0.639471 0.031 Uiso 1 1 calc R U . A 1
C6 C 0.7909(3) 1.0148(4) 0.7453(2) 0.0178(7) Uani 1 1 d . . . A 1
C7 C 0.8739(3) 0.9502(5) 0.78364(19) 0.0224(8) Uani 1 1 d . . . A 1
H7 H 0.878577 0.851312 0.806956 0.027 Uiso 1 1 calc R U . A 1
C8 C 0.9459(3) 1.0603(6) 0.7800(2) 0.0303(9) Uani 1 1 d . . . A 1
H8 H 1.005739 1.045426 0.799378 0.036 Uiso 1 1 calc R U . A 1
C9 C 0.9112(3) 1.1974(5) 0.7417(2) 0.0293(9) Uani 1 1 d . . . A 1
H9 H 0.944351 1.288086 0.731312 0.035 Uiso 1 1 calc R U . A 1
C10 C 0.8176(3) 1.1729(5) 0.7218(2) 0.0242(8) Uani 1 1 d . . . A 1
H10 H 0.778744 1.247114 0.697334 0.029 Uiso 1 1 calc R U . A 1
Zr2 Zr 0.67470(2) 0.86321(4) 0.69413(2) 0.01344(6) Uani 1 1 d . . . A 1
C11 C 0.6070(3) 1.1435(5) 0.7056(2) 0.0286(9) Uani 1 1 d . . . A 1
H11 H 0.640328 1.223002 0.731421 0.034 Uiso 1 1 calc R U . A 1
C12 C 0.6073(3) 1.1132(5) 0.6337(2) 0.0262(8) Uani 1 1 d . . . A 1
H12 H 0.642133 1.167199 0.604233 0.031 Uiso 1 1 calc R U . A 1
C13 C 0.5451(3) 0.9861(5) 0.6147(2) 0.0278(9) Uani 1 1 d . . . A 1
H13 H 0.530944 0.943491 0.570349 0.033 Uiso 1 1 calc R U . A 1
C14 C 0.5084(3) 0.9356(6) 0.6747(3) 0.0300(9) Uani 1 1 d . . . A 1
H14 H 0.466076 0.853210 0.676983 0.036 Uiso 1 1 calc R U . A 1
C15 C 0.5470(3) 1.0316(5) 0.7309(3) 0.0288(9) Uani 1 1 d . . . A 1
H15 H 0.534995 1.022614 0.776714 0.035 Uiso 1 1 calc R U . A 1
C16 C 0.7080(3) 0.7132(5) 0.8085(2) 0.0272(8) Uani 1 1 d . . . A 1
H16 H 0.736917 0.769402 0.846451 0.033 Uiso 1 1 calc R U . A 1
C17 C 0.7508(3) 0.6224(4) 0.7607(2) 0.0222(7) Uani 1 1 d . . . A 1
H17 H 0.812937 0.607119 0.761346 0.027 Uiso 1 1 calc R U . A 1
C18 C 0.6828(3) 0.5588(4) 0.7117(2) 0.0203(7) Uani 1 1 d . . . A 1
H18 H 0.692135 0.493647 0.674099 0.024 Uiso 1 1 calc R U . A 1
C19 C 0.5983(3) 0.6097(5) 0.7289(2) 0.0253(8) Uani 1 1 d . . . A 1
H19 H 0.542061 0.585005 0.704677 0.030 Uiso 1 1 calc R U . A 1
C20 C 0.6137(3) 0.7045(5) 0.7891(2) 0.0280(9) Uani 1 1 d . . . A 1
H20 H 0.569461 0.753198 0.812139 0.034 Uiso 1 1 calc R U . A 1
Zr3 Zr 0.78441(2) 0.77815(4) 0.53292(2) 0.01280(6) Uani 1 1 d . . . A 1
C21 C 0.7597(3) 1.0618(5) 0.4801(2) 0.0281(9) Uani 1 1 d . . . A 1
H21 H 0.777970 1.152929 0.506458 0.034 Uiso 1 1 calc R U . A 1
C22 C 0.8133(3) 0.9730(5) 0.4383(2) 0.0270(9) Uani 1 1 d . . . A 1
H22 H 0.873556 0.993732 0.432797 0.032 Uiso 1 1 calc R U . A 1
C23 C 0.7595(3) 0.8476(5) 0.4064(2) 0.0278(9) Uani 1 1 d . . . A 1
H23 H 0.777712 0.772355 0.375187 0.033 Uiso 1 1 calc R U . A 1
C24 C 0.6728(3) 0.8544(6) 0.4297(2) 0.0291(9) Uani 1 1 d . . . A 1
H24 H 0.624617 0.783909 0.417469 0.035 Uiso 1 1 calc R U . A 1
C25 C 0.6734(3) 0.9885(5) 0.4749(2) 0.0291(9) Uani 1 1 d . . . A 1
H25 H 0.625055 1.022731 0.497562 0.035 Uiso 1 1 calc R U . A 1
C26 C 0.8821(3) 0.5210(4) 0.5381(2) 0.0219(8) Uani 1 1 d . . . A 1
H26 H 0.944598 0.526943 0.549724 0.026 Uiso 1 1 calc R U . A 1
C27 C 0.8359(3) 0.5317(4) 0.4706(2) 0.0230(8) Uani 1 1 d . . . A 1
H27 H 0.862185 0.549941 0.430155 0.028 Uiso 1 1 calc R U . A 1
C28 C 0.7426(3) 0.5097(5) 0.4751(2) 0.0225(8) Uani 1 1 d . . . A 1
H28 H 0.696848 0.507656 0.437864 0.027 Uiso 1 1 calc R U . A 1
C29 C 0.7307(3) 0.4913(4) 0.5459(2) 0.0189(7) Uani 1 1 d . . . A 1
H29 H 0.675835 0.476258 0.563585 0.023 Uiso 1 1 calc R U . A 1
C30 C 0.8179(3) 0.4999(4) 0.5850(2) 0.0183(7) Uani 1 1 d . . . A 1
H30 H 0.830322 0.492888 0.633050 0.022 Uiso 1 1 calc R U . A 1
C31 C 0.1868(2) 0.1471(4) 0.38715(18) 0.0177(7) Uani 1 1 d . . . B 1
C32 C 0.1002(3) 0.1668(5) 0.4084(2) 0.0232(9) Uani 1 1 d . . . B 1
C33 C 0.0389(3) 0.2812(5) 0.3790(2) 0.0273(9) Uani 1 1 d . . . B 1
C34 C 0.0611(3) 0.3807(5) 0.3279(2) 0.0320(10) Uani 1 1 d . . . B 1
C35 C 0.1472(3) 0.3711(5) 0.3056(2) 0.0307(9) Uani 1 1 d . . . B 1
C36 C 0.2073(3) 0.2549(5) 0.33625(19) 0.0217(7) Uani 1 1 d . . . B 1
C41 C 0.2288(2) -0.1062(4) 0.47793(18) 0.0163(6) Uani 1 1 d . . . B 1
C42 C 0.2617(2) -0.1310(5) 0.54722(19) 0.0185(7) Uani 1 1 d . . . B 1
C43 C 0.2289(3) -0.2480(5) 0.58938(19) 0.0217(7) Uani 1 1 d . . . B 1
C44 C 0.1619(3) -0.3517(5) 0.5624(2) 0.0224(8) Uani 1 1 d . . . B 1
C45 C 0.1261(2) -0.3341(5) 0.4933(2) 0.0211(7) Uani 1 1 d . . . B 1
C46 C 0.1600(2) -0.2136(4) 0.45372(19) 0.0183(7) Uani 1 1 d . . . B 1
C51 C 0.3416(2) 0.1539(4) 0.46082(18) 0.0154(6) Uani 1 1 d . . . B 1
C52 C 0.4275(2) 0.1881(4) 0.44245(19) 0.0168(7) Uani 1 1 d . . . B 1
C53 C 0.4837(2) 0.3077(5) 0.4739(2) 0.0189(7) Uani 1 1 d . . . B 1
C54 C 0.4561(2) 0.4017(5) 0.5256(2) 0.0204(7) Uani 1 1 d . . . B 1
C55 C 0.3711(3) 0.3753(5) 0.54555(19) 0.0200(7) Uani 1 1 d . . . B 1
C56 C 0.3167(2) 0.2556(5) 0.51298(18) 0.0177(7) Uani 1 1 d . . . B 1
C61 C 0.3074(2) -0.0982(4) 0.36686(18) 0.0161(6) Uani 1 1 d . . . B 1
C62 C 0.2703(2) -0.1273(5) 0.29920(19) 0.0209(7) Uani 1 1 d . . . B 1
C63 C 0.3031(3) -0.2409(6) 0.2552(2) 0.0277(9) Uani 1 1 d . . . B 1
C64 C 0.3764(3) -0.3347(6) 0.2802(2) 0.0288(9) Uani 1 1 d . . . B 1
C65 C 0.4161(2) -0.3123(5) 0.3474(2) 0.0216(7) Uani 1 1 d . . . B 1
C66 C 0.3811(2) -0.1982(5) 0.38881(18) 0.0157(7) Uani 1 1 d . . . B 1
F32 F 0.07141(15) 0.0779(3) 0.45849(14) 0.0294(5) Uani 1 1 d . . . B 1
F33 F -0.04259(15) 0.2965(3) 0.40254(16) 0.0387(7) Uani 1 1 d . . . B 1
F34 F 0.0012(2) 0.4920(4) 0.29874(19) 0.0478(8) Uani 1 1 d . . . B 1
F35 F 0.1698(2) 0.4690(3) 0.25594(15) 0.0439(7) Uani 1 1 d . . . B 1
F36 F 0.28934(17) 0.2487(3) 0.31326(12) 0.0280(5) Uani 1 1 d . . . B 1
F42 F 0.33128(15) -0.0406(3) 0.57852(12) 0.0241(5) Uani 1 1 d . . . B 1
F43 F 0.26394(17) -0.2615(3) 0.65615(12) 0.0291(5) Uani 1 1 d . . . B 1
F44 F 0.12962(18) -0.4684(3) 0.60109(14) 0.0276(5) Uani 1 1 d . . . B 1
F45 F 0.05836(16) -0.4315(3) 0.46581(13) 0.0280(5) Uani 1 1 d . . . B 1
F46 F 0.12120(14) -0.2037(3) 0.38666(11) 0.0226(4) Uani 1 1 d . . . B 1
F51 F 0.46072(14) 0.1068(3) 0.39046(12) 0.0213(4) Uani 1 1 d . . . B 1
F52 F 0.56692(14) 0.3306(3) 0.45363(13) 0.0265(5) Uani 1 1 d . . . B 1
F53 F 0.51050(17) 0.5175(3) 0.55682(15) 0.0287(5) Uani 1 1 d . . . B 1
F54 F 0.34298(18) 0.4683(3) 0.59537(14) 0.0263(6) Uani 1 1 d . . . B 1
F55 F 0.23363(14) 0.2390(3) 0.53398(11) 0.0228(5) Uani 1 1 d . . . B 1
F62 F 0.19525(16) -0.0470(3) 0.27038(12) 0.0273(5) Uani 1 1 d . . . B 1
F63 F 0.26248(19) -0.2609(4) 0.19028(13) 0.0421(7) Uani 1 1 d . . . B 1
F64 F 0.4090(2) -0.4469(4) 0.23980(16) 0.0453(9) Uani 1 1 d . . . B 1
F65 F 0.48839(16) -0.4033(3) 0.37229(13) 0.0291(5) Uani 1 1 d . . . B 1
F66 F 0.42244(14) -0.1852(3) 0.45468(11) 0.0204(4) Uani 1 1 d . . . B 1
B B 0.2666(3) 0.0235(5) 0.4234(2) 0.0153(7) Uani 1 1 d . . . B 1
W9 W 0.6383(5) 1.0253(9) 0.6685(4) 0.014 Uiso 0.0181(4) 1 d . U P C 2
Zr7 Zr 0.8534(12) 1.138(2) 0.6407(9) 0.013 Uiso 0.0181(4) 1 d . U P C 2
Zr8 Zr 0.7475(12) 1.216(2) 0.8044(9) 0.013 Uiso 0.0181(4) 1 d . U P C 2
H1B H 0.687304 0.794100 0.596900 0.019(11) Uiso 1 1 d . . . . .
H2B H 0.836587 0.787800 0.672800 0.07(2) Uiso 1 1 d . . . . .
H3B H 0.809700 1.026100 0.617600 0.06(2) Uiso 1 1 d . . . . .

loop_
_atom_site_aniso_label
_atom_site_aniso_U_11
_atom_site_aniso_U_22
_atom_site_aniso_U_33
_atom_site_aniso_U_23
_atom_site_aniso_U_13
_atom_site_aniso_U_12
W1 0.01388(6) 0.01561(6) 0.01337(6) -0.00195(5) -0.00034(4) -0.00328(6)
C1 0.0159(15) 0.0243(18) 0.0178(16) -0.0040(14) 0.0058(13) -0.0058(14)
C2 0.025(2) 0.030(2) 0.022(2) -0.0035(15) 0.0087(17) -0.0127(16)
C3 0.022(2) 0.043(2) 0.030(2) -0.0127(18) 0.0067(17) -0.0185(18)
C4 0.0102(16) 0.051(3) 0.032(2) -0.014(2) -0.0010(15) -0.0043(17)
C5 0.0142(16) 0.035(2) 0.029(2) -0.0096(17) 0.0008(14) 0.0003(15)
C6 0.0215(19) 0.0171(16) 0.0146(17) -0.0039(13) 0.0018(15) -0.0011(14)
C7 0.0254(19) 0.029(2) 0.0123(16) -0.0017(14) 0.0000(14) -0.0013(15)
C8 0.028(2) 0.041(2) 0.0204(19) -0.0119(17) -0.0032(16) -0.0085(18)
C9 0.036(2) 0.025(2) 0.028(2) -0.0152(16) 0.0066(17) -0.0128(17)
C10 0.0298(19) 0.0148(17) 0.029(2) -0.0078(14) 0.0071(16) -0.0018(15)
Zr2 0.01468(14) 0.01238(14) 0.01320(14) 0.00075(11) 0.00145(11) 0.00075(11)
C11 0.028(2) 0.0192(18) 0.040(2) -0.0007(16) 0.0083(17) 0.0096(15)
C12 0.0250(18) 0.0227(18) 0.031(2) 0.0091(15) 0.0033(16) 0.0081(15)
C13 0.0202(19) 0.032(2) 0.030(2) 0.0057(16) -0.0030(16) 0.0090(15)
C14 0.0127(17) 0.037(2) 0.040(2) 0.0060(19) 0.0025(16) 0.0049(15)
C15 0.025(2) 0.029(2) 0.034(2) 0.0025(17) 0.0115(17) 0.0137(16)
C16 0.046(2) 0.0219(19) 0.0141(17) 0.0050(14) 0.0031(16) -0.0042(17)
C17 0.0248(18) 0.0179(17) 0.0239(19) 0.0093(14) 0.0027(15) 0.0018(14)
C18 0.0272(19) 0.0107(15) 0.0243(19) 0.0026(13) 0.0080(15) -0.0015(14)
C19 0.0233(18) 0.0239(19) 0.030(2) 0.0048(16) 0.0075(15) -0.0059(15)
C20 0.041(2) 0.0216(19) 0.026(2) 0.0050(16) 0.0222(18) 0.0021(17)
Zr3 0.01331(13) 0.01353(13) 0.01151(14) -0.00044(11) 0.00127(11) -0.00198(11)
C21 0.044(2) 0.0218(19) 0.0166(18) 0.0085(15) -0.0029(17) 0.0001(17)
C22 0.034(2) 0.030(2) 0.0170(18) 0.0089(15) 0.0029(16) -0.0053(16)
C23 0.040(2) 0.031(2) 0.0126(17) 0.0021(14) 0.0014(16) 0.0001(18)
C24 0.029(2) 0.037(2) 0.0187(19) 0.0091(17) -0.0070(16) -0.0007(19)
C25 0.034(2) 0.034(2) 0.0187(19) 0.0110(16) -0.0001(16) 0.0140(18)
C26 0.0207(18) 0.0147(17) 0.031(2) -0.0043(14) 0.0059(15) 0.0018(13)
C27 0.029(2) 0.0189(18) 0.0233(19) -0.0091(13) 0.0123(16) -0.0036(14)
C28 0.0252(19) 0.0184(17) 0.0239(19) -0.0088(14) 0.0030(15) -0.0044(14)
C29 0.0169(17) 0.0118(14) 0.029(2) -0.0057(13) 0.0085(15) -0.0058(13)
C30 0.0207(17) 0.0114(15) 0.0234(19) -0.0002(13) 0.0047(15) 0.0007(13)
C31 0.0137(15) 0.0207(17) 0.0171(16) -0.0048(13) -0.0052(12) 0.0038(13)
C32 0.0161(17) 0.0230(19) 0.028(2) -0.0132(16) -0.0088(15) 0.0041(14)
C33 0.0147(16) 0.0239(19) 0.041(2) -0.0120(17) -0.0056(15) 0.0046(14)
C34 0.028(2) 0.023(2) 0.039(2) -0.0108(17) -0.0178(18) 0.0161(16)
C35 0.045(2) 0.0205(19) 0.0229(19) 0.0016(15) -0.0121(17) 0.0102(17)
C36 0.0213(17) 0.0251(19) 0.0171(17) -0.0028(14) -0.0047(13) 0.0064(14)
C41 0.0110(14) 0.0212(17) 0.0167(16) -0.0006(13) 0.0017(12) 0.0014(12)
C42 0.0135(15) 0.0243(18) 0.0178(16) -0.0025(13) 0.0018(12) -0.0016(13)
C43 0.0216(17) 0.0279(19) 0.0155(16) 0.0010(14) 0.0023(14) 0.0014(15)
C44 0.0205(17) 0.0219(19) 0.026(2) 0.0016(15) 0.0093(15) 0.0003(15)
C45 0.0155(16) 0.0210(17) 0.0274(19) -0.0050(14) 0.0043(14) -0.0045(14)
C46 0.0128(15) 0.0235(17) 0.0185(16) -0.0031(13) 0.0020(13) 0.0003(13)
C51 0.0117(15) 0.0200(16) 0.0139(15) 0.0035(12) -0.0006(12) 0.0026(12)
C52 0.0141(16) 0.0181(16) 0.0182(16) 0.0029(13) 0.0023(13) 0.0024(13)
C53 0.0108(14) 0.0218(17) 0.0238(18) 0.0049(14) 0.0006(13) -0.0001(13)
C54 0.0171(16) 0.0195(17) 0.0229(18) 0.0019(14) -0.0045(13) -0.0042(13)
C55 0.0188(17) 0.0227(18) 0.0177(17) -0.0006(14) -0.0015(14) 0.0020(14)
C56 0.0127(15) 0.0259(18) 0.0142(16) 0.0015(13) 0.0005(12) 0.0011(13)
C61 0.0125(14) 0.0201(17) 0.0154(16) 0.0003(13) 0.0007(12) 0.0034(13)
C62 0.0170(16) 0.0272(19) 0.0173(17) -0.0013(14) -0.0027(13) 0.0100(14)
C63 0.0271(19) 0.040(2) 0.0154(17) -0.0051(16) -0.0016(15) 0.0125(17)
C64 0.024(2) 0.037(2) 0.025(2) -0.0109(17) 0.0027(16) 0.0159(17)
C65 0.0161(16) 0.0240(18) 0.0240(18) 0.0019(14) -0.0006(14) 0.0089(14)
C66 0.0111(15) 0.0209(17) 0.0144(16) 0.0011(13) -0.0010(12) 0.0028(13)
F32 0.0174(11) 0.0315(13) 0.0412(14) -0.0042(11) 0.0116(10) 0.0014(10)
F33 0.0127(10) 0.0330(14) 0.0685(19) -0.0205(13) -0.0029(11) 0.0077(9)
F34 0.0455(18) 0.0307(14) 0.061(2) -0.0019(13) -0.0200(16) 0.0231(13)
F35 0.068(2) 0.0325(15) 0.0294(15) 0.0101(11) -0.0029(14) 0.0144(13)
F36 0.0321(13) 0.0325(13) 0.0204(11) 0.0088(9) 0.0068(9) 0.0055(10)
F42 0.0189(11) 0.0346(13) 0.0170(11) 0.0031(9) -0.0056(8) -0.0085(9)
F43 0.0350(13) 0.0360(13) 0.0160(11) 0.0053(9) 0.0018(9) -0.0023(10)
F44 0.0281(13) 0.0244(13) 0.0324(14) 0.0048(9) 0.0124(11) -0.0014(9)
F45 0.0208(11) 0.0288(12) 0.0349(13) -0.0085(10) 0.0054(10) -0.0100(10)
F46 0.0161(10) 0.0313(12) 0.0190(11) -0.0036(9) -0.0037(8) -0.0028(9)
F51 0.0153(10) 0.0252(11) 0.0248(11) -0.0005(9) 0.0082(8) -0.0005(8)
F52 0.0131(10) 0.0275(12) 0.0393(13) 0.0020(10) 0.0055(9) -0.0034(9)
F53 0.0226(12) 0.0247(12) 0.0365(14) -0.0060(10) -0.0053(10) -0.0070(9)
F54 0.0289(14) 0.0287(13) 0.0210(12) -0.0078(9) 0.0016(10) 0.0000(9)
F55 0.0158(10) 0.0335(12) 0.0200(11) -0.0072(9) 0.0060(8) -0.0015(9)
F62 0.0240(12) 0.0376(14) 0.0176(11) -0.0060(9) -0.0088(9) 0.0175(10)
F63 0.0441(16) 0.0605(18) 0.0183(12) -0.0152(12) -0.0098(11) 0.0281(14)
F64 0.0427(17) 0.059(2) 0.0324(15) -0.0194(13) -0.0025(13) 0.0323(15)
F65 0.0189(10) 0.0305(13) 0.0365(13) -0.0018(11) -0.0020(9) 0.0144(10)
F66 0.0160(9) 0.0252(11) 0.0180(10) 0.0010(8) -0.0061(8) 0.0041(8)
B 0.0109(16) 0.023(2) 0.0114(17) -0.0008(14) 0.0007(13) 0.0030(14)

loop_
_atom_type_symbol
_atom_type_description
_atom_type_scat_dispersion_real
_atom_type_scat_dispersion_imag
_atom_type_scat_source
C C 0.0033 0.0016 'International Tables Vol C Tables 4.2.6.8 and 6.1.1.4'
H H 0.0000 0.0000 'International Tables Vol C Tables 4.2.6.8 and 6.1.1.4'
B B 0.0013 0.0007 'International Tables Vol C Tables 4.2.6.8 and 6.1.1.4'
F F 0.0171 0.0103 'International Tables Vol C Tables 4.2.6.8 and 6.1.1.4'
Zr Zr -2.9673 0.5597 'International Tables Vol C Tables 4.2.6.8 and 6.1.1.4'
W W -0.8490 6.8722 'International Tables Vol C Tables 4.2.6.8 and 6.1.1.4'

loop_
_geom_angle_atom_site_label_1
_geom_angle_atom_site_label_2
_geom_angle_atom_site_label_3
_geom_angle
_geom_angle_site_symmetry_1
_geom_angle_site_symmetry_3
_geom_angle_publ_flag
C1 W1 C6 151.07(14) . . ?
C1 W1 C7 150.91(16) . . ?
C6 W1 C7 37.83(14) . . ?
C1 W1 C2 37.87(14) . . ?
C6 W1 C2 152.94(14) . . ?
C7 W1 C2 158.56(15) . . ?
C1 W1 C5 37.75(14) . . ?
C6 W1 C5 145.68(15) . . ?
C7 W1 C5 116.19(15) . . ?
C2 W1 C5 60.64(16) . . ?
C1 W1 C10 147.81(15) . . ?
C6 W1 C10 37.28(13) . . ?
C7 W1 C10 60.40(15) . . ?
C2 W1 C10 118.59(15) . . ?
C5 W1 C10 170.01(14) . . ?
C1 W1 C8 145.27(15) . . ?
C6 W1 C8 61.90(15) . . ?
C7 W1 C8 35.76(15) . . ?
C2 W1 C8 123.33(16) . . ?
C5 W1 C8 111.88(16) . . ?
C10 W1 C8 59.45(16) . . ?
C1 W1 C9 143.68(14) . . ?
C6 W1 C9 61.52(14) . . ?
C7 W1 C9 59.54(15) . . ?
C2 W1 C9 106.18(15) . . ?
C5 W1 C9 134.56(15) . . ?
C10 W1 C9 35.48(15) . . ?
C8 W1 C9 35.32(17) . . ?
C1 W1 C4 61.74(14) . . ?
C6 W1 C4 142.40(15) . . ?
C7 W1 C4 104.91(15) . . ?
C2 W1 C4 59.26(17) . . ?
C5 W1 C4 35.62(14) . . ?
C10 W1 C4 134.54(15) . . ?
C8 W1 C4 83.55(16) . . ?
C9 W1 C4 99.11(16) . . ?
C1 W1 C3 61.70(14) . . ?
C6 W1 C3 146.22(14) . . ?
C7 W1 C3 123.30(15) . . ?
C2 W1 C3 35.48(16) . . ?
C5 W1 C3 59.27(16) . . ?
C10 W1 C3 113.69(15) . . ?
C8 W1 C3 89.68(16) . . ?
C9 W1 C3 84.78(15) . . ?
C4 W1 C3 34.87(18) . . ?
C1 W1 Zr3 42.84(9) . . ?
C6 W1 Zr3 108.40(10) . . ?
C7 W1 Zr3 130.48(11) . . ?
C2 W1 Zr3 70.05(10) . . ?
C5 W1 Zr3 69.85(10) . . ?
C10 W1 Zr3 119.83(11) . . ?
C8 W1 Zr3 166.07(12) . . ?
C9 W1 Zr3 151.30(12) . . ?
C4 W1 Zr3 102.45(10) . . ?
C3 W1 Zr3 102.45(11) . . ?
C1 W1 Zr2 110.21(9) . . ?
C6 W1 Zr2 40.90(10) . . ?
C7 W1 Zr2 68.19(10) . . ?
C2 W1 Zr2 132.81(12) . . ?
C5 W1 Zr2 120.58(11) . . ?
C10 W1 Zr2 67.90(10) . . ?
C8 W1 Zr2 100.73(11) . . ?
C9 W1 Zr2 100.36(11) . . ?
C4 W1 Zr2 151.38(13) . . ?
C3 W1 Zr2 168.11(12) . . ?
Zr3 W1 Zr2 68.003(8) . . ?
C1 W1 H2B 81.07(9) . . ?
C6 W1 H2B 76.64(9) . . ?
C7 W1 H2B 77.92(11) . . ?
C2 W1 H2B 118.56(10) . . ?
C5 W1 H2B 75.03(11) . . ?
C10 W1 H2B 111.99(10) . . ?
C8 W1 H2B 111.11(12) . . ?
C9 W1 H2B 135.20(11) . . ?
C4 W1 H2B 105.15(12) . . ?
C3 W1 H2B 134.21(12) . . ?
Zr3 W1 H2B 55.342(7) . . ?
Zr2 W1 H2B 46.744(6) . . ?
C1 W1 H3B 79.15(10) . . ?
C6 W1 H3B 81.67(10) . . ?
C7 W1 H3B 119.44(10) . . ?
C2 W1 H3B 77.12(12) . . ?
C5 W1 H3B 115.79(10) . . ?
C10 W1 H3B 72.47(11) . . ?
C8 W1 H3B 131.87(12) . . ?
C9 W1 H3B 100.80(12) . . ?
C4 W1 H3B 135.56(11) . . ?
C3 W1 H3B 108.79(12) . . ?
Zr3 W1 H3B 50.516(7) . . ?
Zr2 W1 H3B 59.861(6) . . ?
H2B W1 H3B 87.523(5) . . ?
C5 C1 C2 104.1(3) . . ?
C5 C1 W1 73.3(2) . . ?
C2 C1 W1 73.1(2) . . ?
C5 C1 Zr3 124.5(3) . . ?
C2 C1 Zr3 124.7(3) . . ?
W1 C1 Zr3 95.33(13) . . ?
C3 C2 C1 109.8(4) . . ?
C3 C2 W1 75.5(2) . . ?
C1 C2 W1 69.0(2) . . ?
C3 C2 H2 125.1 . . ?
C1 C2 H2 125.1 . . ?
W1 C2 H2 121.9 . . ?
C4 C3 C2 108.2(4) . . ?
C4 C3 W1 72.3(2) . . ?
C2 C3 W1 69.0(2) . . ?
C4 C3 H3 125.9 . . ?
C2 C3 H3 125.9 . . ?
W1 C3 H3 124.3 . . ?
C3 C4 C5 108.4(4) . . ?
C3 C4 W1 72.8(2) . . ?
C5 C4 W1 69.4(2) . . ?
C3 C4 H4 125.8 . . ?
C5 C4 H4 125.8 . . ?
W1 C4 H4 123.6 . . ?
C4 C5 C1 109.6(4) . . ?
C4 C5 W1 75.0(2) . . ?
C1 C5 W1 68.9(2) . . ?
C4 C5 H5 125.2 . . ?
C1 C5 H5 125.2 . . ?
W1 C5 H5 122.4 . . ?
C10 C6 C7 104.0(3) . . ?
C10 C6 W1 73.4(2) . . ?
C7 C6 W1 72.0(2) . . ?
C10 C6 Zr2 125.5(3) . . ?
C7 C6 Zr2 125.1(3) . . ?
W1 C6 Zr2 98.66(14) . . ?
C8 C7 C6 109.7(4) . . ?
C8 C7 W1 74.4(2) . . ?
C6 C7 W1 70.1(2) . . ?
C8 C7 H7 125.1 . . ?
C6 C7 H7 125.1 . . ?
W1 C7 H7 121.9 . . ?
C7 C8 C9 108.0(4) . . ?
C7 C8 W1 69.8(2) . . ?
C9 C8 W1 72.8(2) . . ?
C7 C8 H8 126.0 . . ?
C9 C8 H8 126.0 . . ?
W1 C8 H8 123.0 . . ?
C10 C9 C8 108.3(4) . . ?
C10 C9 W1 70.6(2) . . ?
C8 C9 W1 71.9(2) . . ?
C10 C9 H9 125.9 . . ?
C8 C9 H9 125.9 . . ?
W1 C9 H9 123.3 . . ?
C9 C10 C6 109.9(4) . . ?
C9 C10 W1 73.9(2) . . ?
C6 C10 W1 69.3(2) . . ?
C9 C10 H10 125.1 . . ?
C6 C10 H10 125.1 . . ?
W1 C10 H10 123.3 . . ?
C6 Zr2 C19 133.51(14) . . ?
C6 Zr2 C20 106.84(15) . . ?
C19 Zr2 C20 32.36(14) . . ?
C6 Zr2 C12 89.54(14) . . ?
C19 Zr2 C12 129.72(14) . . ?
C20 Zr2 C12 127.45(14) . . ?
C6 Zr2 C15 97.62(15) . . ?
C19 Zr2 C15 90.09(14) . . ?
C20 Zr2 C15 74.27(14) . . ?
C12 Zr2 C15 53.91(14) . . ?
C6 Zr2 C14 128.04(15) . . ?
C19 Zr2 C14 76.73(15) . . ?
C20 Zr2 C14 78.42(15) . . ?
C12 Zr2 C14 53.85(14) . . ?
C15 Zr2 C14 32.46(16) . . ?
C6 Zr2 C13 122.07(15) . . ?
C19 Zr2 C13 99.29(14) . . ?
C20 Zr2 C13 109.83(15) . . ?
C12 Zr2 C13 32.58(14) . . ?
C15 Zr2 C13 53.72(15) . . ?
C14 Zr2 C13 32.33(15) . . ?
C6 Zr2 C18 117.84(14) . . ?
C19 Zr2 C18 32.27(13) . . ?
C20 Zr2 C18 53.24(13) . . ?
C12 Zr2 C18 152.00(14) . . ?
C15 Zr2 C18 122.11(14) . . ?
C14 Zr2 C18 106.47(15) . . ?
C13 Zr2 C18 119.95(14) . . ?
C6 Zr2 C16 80.09(14) . . ?
C19 Zr2 C16 53.51(14) . . ?
C20 Zr2 C16 32.35(15) . . ?
C12 Zr2 C16 146.19(14) . . ?
C15 Zr2 C16 95.42(15) . . ?
C14 Zr2 C16 109.22(15) . . ?
C13 Zr2 C16 141.45(15) . . ?
C18 Zr2 C16 52.98(13) . . ?
C6 Zr2 C11 75.45(14) . . ?
C19 Zr2 C11 122.47(14) . . ?
C20 Zr2 C11 103.13(14) . . ?
C12 Zr2 C11 32.54(14) . . ?
C15 Zr2 C11 32.38(14) . . ?
C14 Zr2 C11 53.65(15) . . ?
C13 Zr2 C11 53.71(15) . . ?
C18 Zr2 C11 154.39(13) . . ?
C16 Zr2 C11 113.85(14) . . ?
C6 Zr2 C17 86.55(13) . . ?
C19 Zr2 C17 53.44(13) . . ?
C20 Zr2 C17 53.33(14) . . ?
C12 Zr2 C17 176.01(14) . . ?
C15 Zr2 C17 125.88(14) . . ?
C14 Zr2 C17 128.59(14) . . ?
C13 Zr2 C17 151.28(14) . . ?
C18 Zr2 C17 31.99(13) . . ?
C16 Zr2 C17 31.97(13) . . ?
C11 Zr2 C17 144.86(14) . . ?
C6 Zr2 W1 40.44(10) . . ?
C19 Zr2 W1 135.73(10) . . ?
C20 Zr2 W1 131.67(11) . . ?
C12 Zr2 W1 92.91(10) . . ?
C15 Zr2 W1 130.47(11) . . ?
C14 Zr2 W1 146.76(11) . . ?
C13 Zr2 W1 118.02(10) . . ?
C18 Zr2 W1 104.18(9) . . ?
C16 Zr2 W1 99.33(10) . . ?
C11 Zr2 W1 99.56(10) . . ?
C17 Zr2 W1 84.62(9) . . ?
C6 Zr2 H1B 114.66(10) . . ?
C19 Zr2 H1B 96.53(10) . . ?
C20 Zr2 H1B 128.72(11) . . ?
C12 Zr2 H1B 82.61(10) . . ?
C15 Zr2 H1B 125.65(11) . . ?
C14 Zr2 H1B 97.38(11) . . ?
C13 Zr2 H1B 72.00(11) . . ?
C18 Zr2 H1B 80.62(9) . . ?
C16 Zr2 H1B 130.96(10) . . ?
C11 Zr2 H1B 115.12(10) . . ?
C17 Zr2 H1B 99.74(9) . . ?
W1 Zr2 H1B 75.172(9) . . ?
C15 C11 C12 107.7(4) . . ?
C15 C11 Zr2 73.1(2) . . ?
C12 C11 Zr2 72.8(2) . . ?
C15 C11 H11 126.1 . . ?
C12 C11 H11 126.1 . . ?
Zr2 C11 H11 119.8 . . ?
C13 C12 C11 107.9(4) . . ?
C13 C12 Zr2 74.1(2) . . ?
C11 C12 Zr2 74.6(2) . . ?
C13 C12 H12 126.1 . . ?
C11 C12 H12 126.1 . . ?
Zr2 C12 H12 117.2 . . ?
C14 C13 C12 108.0(4) . . ?
C14 C13 Zr2 73.7(2) . . ?
C12 C13 Zr2 73.3(2) . . ?
C14 C13 H13 126.0 . . ?
C12 C13 H13 126.0 . . ?
Zr2 C13 H13 118.9 . . ?
C13 C14 C15 108.2(4) . . ?
C13 C14 Zr2 73.9(2) . . ?
C15 C14 Zr2 73.7(2) . . ?
C13 C14 H14 125.9 . . ?
C15 C14 H14 125.9 . . ?
Zr2 C14 H14 118.4 . . ?
C14 C15 C11 108.2(4) . . ?
C14 C15 Zr2 73.9(2) . . ?
C11 C15 Zr2 74.5(2) . . ?
C14 C15 H15 125.9 . . ?
C11 C15 H15 125.9 . . ?
Zr2 C15 H15 117.7 . . ?
C17 C16 C20 108.2(4) . . ?
C17 C16 Zr2 74.8(2) . . ?
C20 C16 Zr2 73.0(2) . . ?
C17 C16 H16 125.9 . . ?
C20 C16 H16 125.9 . . ?
Zr2 C16 H16 118.2 . . ?
C18 C17 C16 107.4(4) . . ?
C18 C17 Zr2 73.1(2) . . ?
C16 C17 Zr2 73.2(2) . . ?
C18 C17 H17 126.3 . . ?
C16 C17 H17 126.3 . . ?
Zr2 C17 H17 119.3 . . ?
C19 C18 C17 108.7(4) . . ?
C19 C18 Zr2 72.9(2) . . ?
C17 C18 Zr2 74.9(2) . . ?
C19 C18 H18 125.7 . . ?
C17 C18 H18 125.7 . . ?
Zr2 C18 H18 118.4 . . ?
C20 C19 C18 107.7(4) . . ?
C20 C19 Zr2 74.1(2) . . ?
C18 C19 Zr2 74.8(2) . . ?
C20 C19 H19 126.1 . . ?
C18 C19 H19 126.1 . . ?
Zr2 C19 H19 117.0 . . ?
C19 C20 C16 108.0(4) . . ?
C19 C20 Zr2 73.5(2) . . ?
C16 C20 Zr2 74.6(2) . . ?
C19 C20 H20 126.0 . . ?
C16 C20 H20 126.0 . . ?
Zr2 C20 H20 117.8 . . ?
C1 Zr3 C23 105.98(14) . . ?
C1 Zr3 C22 79.06(14) . . ?
C23 Zr3 C22 32.48(14) . . ?
C1 Zr3 C29 123.36(14) . . ?
C23 Zr3 C29 107.54(14) . . ?
C22 Zr3 C29 139.17(14) . . ?
C1 Zr3 C24 133.16(15) . . ?
C23 Zr3 C24 32.75(15) . . ?
C22 Zr3 C24 54.17(15) . . ?
C29 Zr3 C24 97.32(15) . . ?
C1 Zr3 C28 125.84(14) . . ?
C23 Zr3 C28 76.43(14) . . ?
C22 Zr3 C28 106.84(14) . . ?
C29 Zr3 C28 32.58(13) . . ?
C24 Zr3 C28 76.27(15) . . ?
C1 Zr3 C27 94.61(14) . . ?
C23 Zr3 C27 74.49(14) . . ?
C22 Zr3 C27 94.34(14) . . ?
C29 Zr3 C27 53.94(12) . . ?
C24 Zr3 C27 91.64(15) . . ?
C28 Zr3 C27 32.42(13) . . ?
C1 Zr3 C30 90.90(13) . . ?
C23 Zr3 C30 126.66(14) . . ?
C22 Zr3 C30 145.82(14) . . ?
C29 Zr3 C30 32.72(13) . . ?
C24 Zr3 C30 128.46(15) . . ?
C28 Zr3 C30 53.78(13) . . ?
C27 Zr3 C30 53.62(13) . . ?
C1 Zr3 C25 117.62(15) . . ?
C23 Zr3 C25 53.32(14) . . ?
C22 Zr3 C25 53.41(15) . . ?
C29 Zr3 C25 119.01(15) . . ?
C24 Zr3 C25 32.24(15) . . ?
C28 Zr3 C25 106.72(15) . . ?
C27 Zr3 C25 123.39(15) . . ?
C30 Zr3 C25 151.04(14) . . ?
C1 Zr3 C21 86.27(15) . . ?
C23 Zr3 C21 53.27(14) . . ?
C22 Zr3 C21 32.21(15) . . ?
C29 Zr3 C21 149.90(14) . . ?
C24 Zr3 C21 53.52(15) . . ?
C28 Zr3 C21 127.34(14) . . ?
C27 Zr3 C21 125.37(14) . . ?
C30 Zr3 C21 176.92(14) . . ?
C25 Zr3 C21 31.96(15) . . ?
C1 Zr3 C26 74.91(13) . . ?
C23 Zr3 C26 104.06(14) . . ?
C22 Zr3 C26 114.23(14) . . ?
C29 Zr3 C26 53.47(12) . . ?
C24 Zr3 C26 123.50(15) . . ?
C28 Zr3 C26 53.15(13) . . ?
C27 Zr3 C26 32.01(14) . . ?
C30 Zr3 C26 32.05(12) . . ?
C25 Zr3 C26 155.39(14) . . ?
C21 Zr3 C26 145.41(14) . . ?
C1 Zr3 W1 41.83(9) . . ?
C23 Zr3 W1 132.33(10) . . ?
C22 Zr3 W1 99.88(10) . . ?
C29 Zr3 W1 119.64(10) . . ?
C24 Zr3 W1 135.97(11) . . ?
C28 Zr3 W1 147.26(10) . . ?
C27 Zr3 W1 128.55(10) . . ?
C30 Zr3 W1 93.57(9) . . ?
C25 Zr3 W1 104.28(11) . . ?
C21 Zr3 W1 85.13(10) . . ?
C26 Zr3 W1 98.71(9) . . ?
C1 Zr3 H1B 119.00(9) . . ?
C23 Zr3 H1B 123.78(11) . . ?
C22 Zr3 H1B 127.25(11) . . ?
C29 Zr3 H1B 74.98(9) . . ?
C24 Zr3 H1B 91.25(11) . . ?
C28 Zr3 H1B 100.07(9) . . ?
C27 Zr3 H1B 128.78(9) . . ?
C30 Zr3 H1B 86.23(9) . . ?
C25 Zr3 H1B 75.85(10) . . ?
C21 Zr3 H1B 96.20(11) . . ?
C26 Zr3 H1B 118.26(9) . . ?
W1 Zr3 H1B 77.519(9) . . ?
C22 C21 C25 108.0(4) . . ?
C22 C21 Zr3 72.1(2) . . ?
C25 C21 Zr3 73.9(2) . . ?
C22 C21 H21 126.0 . . ?
C25 C21 H21 126.0 . . ?
Zr3 C21 H21 119.9 . . ?
C23 C22 C21 107.7(4) . . ?
C23 C22 Zr3 73.3(2) . . ?
C21 C22 Zr3 75.7(2) . . ?
C23 C22 H22 126.1 . . ?
C21 C22 H22 126.1 . . ?
Zr3 C22 H22 116.9 . . ?
C22 C23 C24 108.8(4) . . ?
C22 C23 Zr3 74.2(2) . . ?
C24 C23 Zr3 74.3(2) . . ?
C22 C23 H23 125.6 . . ?
C24 C23 H23 125.6 . . ?
Zr3 C23 H23 117.8 . . ?
C25 C24 C23 107.0(4) . . ?
C25 C24 Zr3 75.3(2) . . ?
C23 C24 Zr3 73.0(2) . . ?
C25 C24 H24 126.5 . . ?
C23 C24 H24 126.5 . . ?
Zr3 C24 H24 117.3 . . ?
C21 C25 C24 108.5(4) . . ?
C21 C25 Zr3 74.2(2) . . ?
C24 C25 Zr3 72.4(2) . . ?
C21 C25 H25 125.7 . . ?
C24 C25 H25 125.7 . . ?
Zr3 C25 H25 119.5 . . ?
C27 C26 C30 108.5(4) . . ?
C27 C26 Zr3 72.7(2) . . ?
C30 C26 Zr3 72.7(2) . . ?
C27 C26 H26 125.7 . . ?
C30 C26 H26 125.7 . . ?
Zr3 C26 H26 120.7 . . ?
C26 C27 C28 107.9(4) . . ?
C26 C27 Zr3 75.3(2) . . ?
C28 C27 Zr3 73.6(2) . . ?
C26 C27 H27 126.1 . . ?
C28 C27 H27 126.1 . . ?
Zr3 C27 H27 117.1 . . ?
C27 C28 C29 108.3(4) . . ?
C27 C28 Zr3 74.0(2) . . ?
C29 C28 Zr3 73.5(2) . . ?
C27 C28 H28 125.9 . . ?
C29 C28 H28 125.9 . . ?
Zr3 C28 H28 118.6 . . ?
C28 C29 C30 107.4(3) . . ?
C28 C29 Zr3 74.0(2) . . ?
C30 C29 Zr3 74.1(2) . . ?
C28 C29 H29 126.3 . . ?
C30 C29 H29 126.3 . . ?
Zr3 C29 H29 117.7 . . ?
C26 C30 C29 107.8(4) . . ?
C26 C30 Zr3 75.3(2) . . ?
C29 C30 Zr3 73.1(2) . . ?
C26 C30 H30 126.1 . . ?
C29 C30 H30 126.1 . . ?
Zr3 C30 H30 117.5 . . ?
C36 C31 C32 114.9(3) . . ?
C36 C31 B 119.3(3) . . ?
C32 C31 B 125.5(3) . . ?
F32 C32 C33 115.0(4) . . ?
F32 C32 C31 122.5(4) . . ?
C33 C32 C31 122.5(4) . . ?
F33 C33 C34 119.8(4) . . ?
F33 C33 C32 119.8(4) . . ?
C34 C33 C32 120.4(4) . . ?
F34 C34 C33 120.6(4) . . ?
F34 C34 C35 119.2(5) . . ?
C33 C34 C35 120.2(4) . . ?
F35 C35 C36 121.5(4) . . ?
F35 C35 C34 120.6(4) . . ?
C36 C35 C34 117.9(4) . . ?
F36 C36 C31 119.7(3) . . ?
F36 C36 C35 116.3(4) . . ?
C31 C36 C35 124.0(4) . . ?
C42 C41 C46 113.1(3) . . ?
C42 C41 B 127.5(3) . . ?
C46 C41 B 119.3(3) . . ?
F42 C42 C41 120.8(3) . . ?
F42 C42 C43 114.8(3) . . ?
C41 C42 C43 124.3(3) . . ?
F43 C43 C44 119.9(3) . . ?
F43 C43 C42 120.2(3) . . ?
C44 C43 C42 119.9(3) . . ?
F44 C44 C43 121.7(4) . . ?
F44 C44 C45 119.6(4) . . ?
C43 C44 C45 118.7(4) . . ?
F45 C45 C46 120.8(3) . . ?
F45 C45 C44 120.0(3) . . ?
C46 C45 C44 119.2(3) . . ?
F46 C46 C45 115.7(3) . . ?
F46 C46 C41 119.6(3) . . ?
C45 C46 C41 124.8(3) . . ?
C52 C51 C56 113.3(3) . . ?
C52 C51 B 127.5(3) . . ?
C56 C51 B 119.0(3) . . ?
F51 C52 C53 115.2(3) . . ?
F51 C52 C51 121.2(3) . . ?
C53 C52 C51 123.6(3) . . ?
F52 C53 C54 119.9(3) . . ?
F52 C53 C52 119.6(3) . . ?
C54 C53 C52 120.5(3) . . ?
F53 C54 C53 120.9(3) . . ?
F53 C54 C55 120.3(3) . . ?
C53 C54 C55 118.8(3) . . ?
F54 C55 C56 121.5(3) . . ?
F54 C55 C54 119.2(3) . . ?
C56 C55 C54 119.3(3) . . ?
F55 C56 C55 116.1(3) . . ?
F55 C56 C51 119.3(3) . . ?
C55 C56 C51 124.6(3) . . ?
C62 C61 C66 113.3(3) . . ?
C62 C61 B 126.8(3) . . ?
C66 C61 B 119.5(3) . . ?
F62 C62 C61 121.4(3) . . ?
F62 C62 C63 113.9(3) . . ?
C61 C62 C63 124.7(3) . . ?
F63 C63 C64 120.7(3) . . ?
F63 C63 C62 120.5(3) . . ?
C64 C63 C62 118.8(4) . . ?
F64 C64 C65 120.2(4) . . ?
F64 C64 C63 120.5(4) . . ?
C65 C64 C63 119.3(3) . . ?
F65 C65 C64 119.6(3) . . ?
F65 C65 C66 120.7(3) . . ?
C64 C65 C66 119.7(3) . . ?
F66 C66 C65 116.4(3) . . ?
F66 C66 C61 119.4(3) . . ?
C65 C66 C61 124.2(3) . . ?
C41 B C51 113.8(3) . . ?
C41 B C31 113.0(3) . . ?
C51 B C31 101.3(3) . . ?
C41 B C61 102.3(3) . . ?
C51 B C61 113.8(3) . . ?
C31 B C61 113.1(3) . . ?
Zr8 W9 Zr7 67.8(4) . . ?
W9 Zr7 H3B 51.0(7) . . ?

loop_
_geom_bond_atom_site_label_1
_geom_bond_atom_site_label_2
_geom_bond_distance
_geom_bond_site_symmetry_2
_geom_bond_publ_flag
W1 C1 2.219(4) . ?
W1 C6 2.240(4) . ?
W1 C7 2.266(4) . ?
W1 C2 2.274(4) . ?
W1 C5 2.278(4) . ?
W1 C10 2.294(4) . ?
W1 C8 2.325(4) . ?
W1 C9 2.337(4) . ?
W1 C4 2.351(4) . ?
W1 C3 2.357(4) . ?
W1 Zr3 3.3128(3) . ?
W1 Zr2 3.4132(3) . ?
W1 H2B 1.70742(11) . ?
W1 H3B 1.53848(11) . ?
C1 C5 1.456(6) . ?
C1 C2 1.459(5) . ?
C1 Zr3 2.262(4) . ?
C2 C3 1.413(6) . ?
C2 H2 0.9300 . ?
C3 C4 1.411(7) . ?
C3 H3 0.9300 . ?
C4 C5 1.417(6) . ?
C4 H4 0.9300 . ?
C5 H5 0.9300 . ?
C6 C10 1.450(5) . ?
C6 C7 1.461(6) . ?
C6 Zr2 2.261(4) . ?
C7 C8 1.411(6) . ?
C7 H7 0.9300 . ?
C8 C9 1.414(7) . ?
C8 H8 0.9300 . ?
C9 C10 1.412(6) . ?
C9 H9 0.9300 . ?
C10 H10 0.9300 . ?
Zr2 C19 2.507(4) . ?
Zr2 C20 2.514(4) . ?
Zr2 C12 2.516(4) . ?
Zr2 C15 2.521(4) . ?
Zr2 C14 2.524(4) . ?
Zr2 C13 2.527(4) . ?
Zr2 C18 2.531(4) . ?
Zr2 C16 2.535(4) . ?
Zr2 C11 2.539(4) . ?
Zr2 C17 2.555(4) . ?
Zr2 H1B 2.0001(3) . ?
C11 C15 1.411(6) . ?
C11 C12 1.416(6) . ?
C11 H11 0.9300 . ?
C12 C13 1.414(6) . ?
C12 H12 0.9300 . ?
C13 C14 1.406(6) . ?
C13 H13 0.9300 . ?
C14 C15 1.410(7) . ?
C14 H14 0.9300 . ?
C15 H15 0.9300 . ?
C16 C17 1.402(6) . ?
C16 C20 1.407(7) . ?
C16 H16 0.9300 . ?
C17 C18 1.401(6) . ?
C17 H17 0.9300 . ?
C18 C19 1.400(6) . ?
C18 H18 0.9300 . ?
C19 C20 1.399(6) . ?
C19 H19 0.9300 . ?
C20 H20 0.9300 . ?
Zr3 C23 2.502(4) . ?
Zr3 C22 2.514(4) . ?
Zr3 C29 2.516(3) . ?
Zr3 C24 2.519(4) . ?
Zr3 C28 2.523(4) . ?
Zr3 C27 2.528(4) . ?
Zr3 C30 2.529(4) . ?
Zr3 C25 2.556(4) . ?
Zr3 C21 2.560(4) . ?
Zr3 C26 2.562(4) . ?
Zr3 H1B 2.0175(3) . ?
C21 C22 1.408(7) . ?
C21 C25 1.409(7) . ?
C21 H21 0.9300 . ?
C22 C23 1.403(6) . ?
C22 H22 0.9300 . ?
C23 C24 1.416(7) . ?
C23 H23 0.9300 . ?
C24 C25 1.409(7) . ?
C24 H24 0.9300 . ?
C25 H25 0.9300 . ?
C26 C27 1.404(6) . ?
C26 C30 1.406(6) . ?
C26 H26 0.9300 . ?
C27 C28 1.410(6) . ?
C27 H27 0.9300 . ?
C28 C29 1.413(6) . ?
C28 H28 0.9300 . ?
C29 C30 1.422(5) . ?
C29 H29 0.9300 . ?
C30 H30 0.9300 . ?
C31 C36 1.389(5) . ?
C31 C32 1.407(5) . ?
C31 B 1.653(5) . ?
C32 F32 1.328(5) . ?
C32 C33 1.384(6) . ?
C33 F33 1.350(5) . ?
C33 C34 1.357(7) . ?
C34 F34 1.352(5) . ?
C34 C35 1.402(7) . ?
C35 F35 1.329(5) . ?
C35 C36 1.392(5) . ?
C36 F36 1.348(5) . ?
C41 C42 1.388(5) . ?
C41 C46 1.390(5) . ?
C41 B 1.649(5) . ?
C42 F42 1.356(4) . ?
C42 C43 1.390(5) . ?
C43 F43 1.341(4) . ?
C43 C44 1.366(6) . ?
C44 F44 1.344(4) . ?
C44 C45 1.388(6) . ?
C45 F45 1.346(4) . ?
C45 C46 1.385(5) . ?
C46 F46 1.360(4) . ?
C51 C52 1.394(5) . ?
C51 C56 1.397(5) . ?
C51 B 1.651(5) . ?
C52 F51 1.352(4) . ?
C52 C53 1.385(5) . ?
C53 F52 1.354(4) . ?
C53 C54 1.369(5) . ?
C54 F53 1.346(4) . ?
C54 C55 1.381(5) . ?
C55 F54 1.339(4) . ?
C55 C56 1.380(5) . ?
C56 F55 1.352(4) . ?
C61 C62 1.382(5) . ?
C61 C66 1.394(5) . ?
C61 B 1.654(5) . ?
C62 F62 1.357(4) . ?
C62 C63 1.394(5) . ?
C63 F63 1.338(5) . ?
C63 C64 1.376(6) . ?
C64 F64 1.340(5) . ?
C64 C65 1.376(6) . ?
C65 F65 1.350(4) . ?
C65 C66 1.378(5) . ?
C66 F66 1.353(4) . ?
W9 Zr8 3.316(19) . ?
W9 Zr7 3.430(18) . ?
Zr7 H3B 1.182(17) . ?

loop_
_geom_torsion_atom_site_label_1
_geom_torsion_atom_site_label_2
_geom_torsion_atom_site_label_3
_geom_torsion_atom_site_label_4
_geom_torsion
_geom_torsion_site_symmetry_1
_geom_torsion_site_symmetry_2
_geom_torsion_site_symmetry_3
_geom_torsion_site_symmetry_4
_geom_torsion_publ_flag
C5 C1 C2 C3 -2.4(4) . . . . ?
W1 C1 C2 C3 65.0(3) . . . . ?
Zr3 C1 C2 C3 149.7(3) . . . . ?
C5 C1 C2 W1 -67.3(2) . . . . ?
Zr3 C1 C2 W1 84.7(2) . . . . ?
C1 C2 C3 C4 1.1(5) . . . . ?
W1 C2 C3 C4 62.1(3) . . . . ?
C1 C2 C3 W1 -60.9(3) . . . . ?
C2 C3 C4 C5 0.6(5) . . . . ?
W1 C3 C4 C5 60.6(3) . . . . ?
C2 C3 C4 W1 -60.0(3) . . . . ?
C3 C4 C5 C1 -2.2(5) . . . . ?
W1 C4 C5 C1 60.6(3) . . . . ?
C3 C4 C5 W1 -62.8(3) . . . . ?
C2 C1 C5 C4 2.7(4) . . . . ?
W1 C1 C5 C4 -64.4(3) . . . . ?
Zr3 C1 C5 C4 -149.4(3) . . . . ?
C2 C1 C5 W1 67.2(2) . . . . ?
Zr3 C1 C5 W1 -85.0(2) . . . . ?
C10 C6 C7 C8 -2.7(4) . . . . ?
W1 C6 C7 C8 64.3(3) . . . . ?
Zr2 C6 C7 C8 152.4(3) . . . . ?
C10 C6 C7 W1 -67.0(2) . . . . ?
Zr2 C6 C7 W1 88.0(3) . . . . ?
C6 C7 C8 C9 1.6(5) . . . . ?
W1 C7 C8 C9 63.2(3) . . . . ?
C6 C7 C8 W1 -61.6(3) . . . . ?
C7 C8 C9 C10 0.3(5) . . . . ?
W1 C8 C9 C10 61.6(3) . . . . ?
C7 C8 C9 W1 -61.3(3) . . . . ?
C8 C9 C10 C6 -2.1(5) . . . . ?
W1 C9 C10 C6 60.3(3) . . . . ?
C8 C9 C10 W1 -62.4(3) . . . . ?
C7 C6 C10 C9 2.9(4) . . . . ?
W1 C6 C10 C9 -63.2(3) . . . . ?
Zr2 C6 C10 C9 -152.0(3) . . . . ?
C7 C6 C10 W1 66.1(2) . . . . ?
Zr2 C6 C10 W1 -88.9(3) . . . . ?
C15 C11 C12 C13 1.9(4) . . . . ?
Zr2 C11 C12 C13 67.2(3) . . . . ?
C15 C11 C12 Zr2 -65.3(3) . . . . ?
C11 C12 C13 C14 -1.5(4) . . . . ?
Zr2 C12 C13 C14 66.1(3) . . . . ?
C11 C12 C13 Zr2 -67.6(3) . . . . ?
C12 C13 C14 C15 0.4(5) . . . . ?
Zr2 C13 C14 C15 66.3(3) . . . . ?
C12 C13 C14 Zr2 -65.8(3) . . . . ?
C13 C14 C15 C11 0.7(5) . . . . ?
Zr2 C14 C15 C11 67.2(3) . . . . ?
C13 C14 C15 Zr2 -66.4(3) . . . . ?
C12 C11 C15 C14 -1.7(4) . . . . ?
Zr2 C11 C15 C14 -66.8(3) . . . . ?
C12 C11 C15 Zr2 65.1(3) . . . . ?
C20 C16 C17 C18 0.3(4) . . . . ?
Zr2 C16 C17 C18 -65.6(3) . . . . ?
C20 C16 C17 Zr2 65.9(3) . . . . ?
C16 C17 C18 C19 0.0(4) . . . . ?
Zr2 C17 C18 C19 -65.7(3) . . . . ?
C16 C17 C18 Zr2 65.7(3) . . . . ?
C17 C18 C19 C20 -0.4(4) . . . . ?
Zr2 C18 C19 C20 -67.4(3) . . . . ?
C17 C18 C19 Zr2 67.0(3) . . . . ?
C18 C19 C20 C16 0.6(4) . . . . ?
Zr2 C19 C20 C16 -67.3(3) . . . . ?
C18 C19 C20 Zr2 67.8(3) . . . . ?
C17 C16 C20 C19 -0.6(4) . . . . ?
Zr2 C16 C20 C19 66.5(3) . . . . ?
C17 C16 C20 Zr2 -67.1(3) . . . . ?
C25 C21 C22 C23 1.2(4) . . . . ?
Zr3 C21 C22 C23 66.9(3) . . . . ?
C25 C21 C22 Zr3 -65.7(3) . . . . ?
C21 C22 C23 C24 -1.7(5) . . . . ?
Zr3 C22 C23 C24 66.8(3) . . . . ?
C21 C22 C23 Zr3 -68.5(3) . . . . ?
C22 C23 C24 C25 1.5(5) . . . . ?
Zr3 C23 C24 C25 68.3(3) . . . . ?
C22 C23 C24 Zr3 -66.8(3) . . . . ?
C22 C21 C25 C24 -0.3(5) . . . . ?
Zr3 C21 C25 C24 -64.8(3) . . . . ?
C22 C21 C25 Zr3 64.5(3) . . . . ?
C23 C24 C25 C21 -0.7(5) . . . . ?
Zr3 C24 C25 C21 65.9(3) . . . . ?
C23 C24 C25 Zr3 -66.7(3) . . . . ?
C30 C26 C27 C28 -2.6(4) . . . . ?
Zr3 C26 C27 C28 -66.9(3) . . . . ?
C30 C26 C27 Zr3 64.3(3) . . . . ?
C26 C27 C28 C29 2.1(4) . . . . ?
Zr3 C27 C28 C29 -66.0(3) . . . . ?
C26 C27 C28 Zr3 68.1(3) . . . . ?
C27 C28 C29 C30 -0.8(4) . . . . ?
Zr3 C28 C29 C30 -67.2(2) . . . . ?
C27 C28 C29 Zr3 66.4(3) . . . . ?
C27 C26 C30 C29 2.2(4) . . . . ?
Zr3 C26 C30 C29 66.4(3) . . . . ?
C27 C26 C30 Zr3 -64.3(3) . . . . ?
C28 C29 C30 C26 -0.8(4) . . . . ?
Zr3 C29 C30 C26 -67.9(3) . . . . ?
C28 C29 C30 Zr3 67.0(3) . . . . ?
C36 C31 C32 F32 -177.3(3) . . . . ?
B C31 C32 F32 -4.4(6) . . . . ?
C36 C31 C32 C33 2.2(5) . . . . ?
B C31 C32 C33 175.1(4) . . . . ?
F32 C32 C33 F33 0.8(5) . . . . ?
C31 C32 C33 F33 -178.7(3) . . . . ?
F32 C32 C33 C34 179.2(4) . . . . ?
C31 C32 C33 C34 -0.4(6) . . . . ?
F33 C33 C34 F34 -2.1(6) . . . . ?
C32 C33 C34 F34 179.6(4) . . . . ?
F33 C33 C34 C35 176.8(4) . . . . ?
C32 C33 C34 C35 -1.5(6) . . . . ?
F34 C34 C35 F35 -0.5(6) . . . . ?
C33 C34 C35 F35 -179.4(4) . . . . ?
F34 C34 C35 C36 -179.7(4) . . . . ?
C33 C34 C35 C36 1.4(6) . . . . ?
C32 C31 C36 F36 178.6(3) . . . . ?
B C31 C36 F36 5.2(5) . . . . ?
C32 C31 C36 C35 -2.3(6) . . . . ?
B C31 C36 C35 -175.7(4) . . . . ?
F35 C35 C36 F36 0.6(6) . . . . ?
C34 C35 C36 F36 179.7(4) . . . . ?
F35 C35 C36 C31 -178.5(4) . . . . ?
C34 C35 C36 C31 0.6(6) . . . . ?
C46 C41 C42 F42 177.6(3) . . . . ?
B C41 C42 F42 1.9(6) . . . . ?
C46 C41 C42 C43 -1.3(5) . . . . ?
B C41 C42 C43 -177.0(3) . . . . ?
F42 C42 C43 F43 2.0(5) . . . . ?
C41 C42 C43 F43 -179.0(3) . . . . ?
F42 C42 C43 C44 -176.7(3) . . . . ?
C41 C42 C43 C44 2.3(6) . . . . ?
F43 C43 C44 F44 0.0(6) . . . . ?
C42 C43 C44 F44 178.7(3) . . . . ?
F43 C43 C44 C45 179.4(3) . . . . ?
C42 C43 C44 C45 -1.9(6) . . . . ?
F44 C44 C45 F45 1.3(5) . . . . ?
C43 C44 C45 F45 -178.2(3) . . . . ?
F44 C44 C45 C46 -179.9(3) . . . . ?
C43 C44 C45 C46 0.7(6) . . . . ?
F45 C45 C46 F46 -0.8(5) . . . . ?
C44 C45 C46 F46 -179.7(3) . . . . ?
F45 C45 C46 C41 179.1(3) . . . . ?
C44 C45 C46 C41 0.2(6) . . . . ?
C42 C41 C46 F46 180.0(3) . . . . ?
B C41 C46 F46 -3.9(5) . . . . ?
C42 C41 C46 C45 0.1(5) . . . . ?
B C41 C46 C45 176.2(3) . . . . ?
C56 C51 C52 F51 -176.7(3) . . . . ?
B C51 C52 F51 -3.0(5) . . . . ?
C56 C51 C52 C53 1.7(5) . . . . ?
B C51 C52 C53 175.5(3) . . . . ?
F51 C52 C53 F52 -2.7(5) . . . . ?
C51 C52 C53 F52 178.8(3) . . . . ?
F51 C52 C53 C54 177.8(3) . . . . ?
C51 C52 C53 C54 -0.7(6) . . . . ?
F52 C53 C54 F53 0.1(5) . . . . ?
C52 C53 C54 F53 179.6(3) . . . . ?
F52 C53 C54 C55 -179.7(3) . . . . ?
C52 C53 C54 C55 -0.2(5) . . . . ?
F53 C54 C55 F54 1.2(5) . . . . ?
C53 C54 C55 F54 -179.0(3) . . . . ?
F53 C54 C55 C56 -179.8(3) . . . . ?
C53 C54 C55 C56 0.0(6) . . . . ?
F54 C55 C56 F55 0.5(5) . . . . ?
C54 C55 C56 F55 -178.5(3) . . . . ?
F54 C55 C56 C51 -179.8(3) . . . . ?
C54 C55 C56 C51 1.2(6) . . . . ?
C52 C51 C56 F55 177.8(3) . . . . ?
B C51 C56 F55 3.4(5) . . . . ?
C52 C51 C56 C55 -2.0(5) . . . . ?
B C51 C56 C55 -176.3(3) . . . . ?
C66 C61 C62 F62 176.6(3) . . . . ?
B C61 C62 F62 3.9(6) . . . . ?
C66 C61 C62 C63 -1.9(6) . . . . ?
B C61 C62 C63 -174.5(4) . . . . ?
F62 C62 C63 F63 1.4(6) . . . . ?
C61 C62 C63 F63 179.9(4) . . . . ?
F62 C62 C63 C64 -177.0(4) . . . . ?
C61 C62 C63 C64 1.6(7) . . . . ?
F63 C63 C64 F64 0.6(7) . . . . ?
C62 C63 C64 F64 179.0(4) . . . . ?
F63 C63 C64 C65 -179.3(4) . . . . ?
C62 C63 C64 C65 -1.0(7) . . . . ?
F64 C64 C65 F65 0.4(7) . . . . ?
C63 C64 C65 F65 -179.6(4) . . . . ?
F64 C64 C65 C66 -179.0(4) . . . . ?
C63 C64 C65 C66 0.9(7) . . . . ?
F65 C65 C66 F66 -0.7(5) . . . . ?
C64 C65 C66 F66 178.7(4) . . . . ?
F65 C65 C66 C61 179.2(3) . . . . ?
C64 C65 C66 C61 -1.4(6) . . . . ?
C62 C61 C66 F66 -178.3(3) . . . . ?
B C61 C66 F66 -5.1(5) . . . . ?
C62 C61 C66 C65 1.8(5) . . . . ?
B C61 C66 C65 175.0(3) . . . . ?
C42 C41 B C51 -9.7(5) . . . . ?
C46 C41 B C51 174.8(3) . . . . ?
C42 C41 B C31 -124.6(4) . . . . ?
C46 C41 B C31 59.9(4) . . . . ?
C42 C41 B C61 113.5(4) . . . . ?
C46 C41 B C61 -62.0(4) . . . . ?
C52 C51 B C41 127.5(4) . . . . ?
C56 C51 B C41 -59.0(4) . . . . ?
C52 C51 B C31 -110.9(4) . . . . ?
C56 C51 B C31 62.5(4) . . . . ?
C52 C51 B C61 10.8(5) . . . . ?
C56 C51 B C61 -175.7(3) . . . . ?
C36 C31 B C41 -175.3(3) . . . . ?
C32 C31 B C41 12.1(5) . . . . ?
C36 C31 B C51 62.6(4) . . . . ?
C32 C31 B C51 -110.1(4) . . . . ?
C36 C31 B C61 -59.7(4) . . . . ?
C32 C31 B C61 127.7(4) . . . . ?
C62 C61 B C41 108.0(4) . . . . ?
C66 C61 B C41 -64.3(4) . . . . ?
C62 C61 B C51 -128.8(4) . . . . ?
C66 C61 B C51 58.9(4) . . . . ?
C62 C61 B C31 -13.9(5) . . . . ?
C66 C61 B C31 173.9(3) . . . . ?
